data_2204666
loop_
_publ_author_name
'Liangzhong Xu'
'Yongqi Qin'
'Chongyi Zhu'
'Shuanghua Yang'
'Kai Li'

_publ_section_title 2-(2-Fluoro-5-methylbenzoyl)-<i>N</i>-phenyl-2-(1<i>H</i>-1,2,4-triazol-1-yl)ethanethioamide
_journal_issue 12
_journal_name_full 'Acta Crystallographica Section E'
_journal_page_first o2207
_journal_page_last o2208
_journal_paper_doi 10.1107/S1600536804027436
_journal_volume 60
_journal_year 2004
_chemical_formula_iupac 'C18 H15 F N4 O S'
_chemical_formula_moiety 'C18 H15 F N4 O S'
_chemical_formula_sum 'C18 H15 F N4 O S'
_chemical_formula_weight 354.40
_chemical_name_systematic 2-(2-Fluoro-5-methylbenzoyl)-N-phenyl-2-(1H-1,2,4-triazol-1-yl)ethanethioamide
_space_group_IT_number 15
_symmetry_cell_setting monoclinic
_symmetry_space_group_name_Hall '-C 2yc'
_symmetry_space_group_name_H-M 'C 1 2/c 1'
_atom_sites_solution_hydrogens geom
_atom_sites_solution_primary direct
_atom_sites_solution_secondary difmap
_audit_creation_method SHELXL-97
_cell_angle_alpha 90.00
_cell_angle_beta 113.73(3)
_cell_angle_gamma 90.00
_cell_formula_units_Z 8
_cell_length_a 23.939(5)
_cell_length_b 7.1430(14)
_cell_length_c 22.029(4)
_cell_measurement_reflns_used 20
_cell_measurement_temperature 293(2)
_cell_measurement_theta_max 11
_cell_measurement_theta_min 2
_cell_volume 3448.4(14)
_computing_cell_refinement 'SAINT (Siemens, 1996)'
_computing_data_collection 'SMART (Siemens, 1996)'
_computing_data_reduction SAINT
_computing_molecular_graphics 'ORTEP-3 for Windows (Farrugia, 1997) and CAMERON (Watkin et al., 1993)'
_computing_publication_material 'WinGX (Farrugia, 1999)'
_computing_structure_refinement SHELXL97
_computing_structure_solution 'SHELXS97 (Sheldrick, 1997)'
_diffrn_ambient_temperature 293(2)
_diffrn_measured_fraction_theta_full 0.999
_diffrn_measured_fraction_theta_max 0.997
_diffrn_measurement_device_type 'Siemens SMART CCD area detector'
_diffrn_measurement_method \w
_diffrn_radiation_monochromator graphite
_diffrn_radiation_source 'fine-focus sealed tube'
_diffrn_radiation_type MoK\a
_diffrn_radiation_wavelength 0.71073
_diffrn_reflns_av_R_equivalents 0.0777
_diffrn_reflns_av_sigmaI/netI 0.1005
_diffrn_reflns_limit_h_max 29
_diffrn_reflns_limit_h_min -29
_diffrn_reflns_limit_k_max 7
_diffrn_reflns_limit_k_min -8
_diffrn_reflns_limit_l_max 27
_diffrn_reflns_limit_l_min -26
_diffrn_reflns_number 9580
_diffrn_reflns_theta_full 25.50
_diffrn_reflns_theta_max 26.39
_diffrn_reflns_theta_min 1.86
_diffrn_standards_decay_% 0
_diffrn_standards_interval_count 0
_diffrn_standards_interval_time 0
_diffrn_standards_number 0
_exptl_absorpt_coefficient_mu 0.211
_exptl_absorpt_correction_T_max 0.963
_exptl_absorpt_correction_T_min 0.951
_exptl_absorpt_correction_type multi-scan
_exptl_absorpt_process_details '(SADABS; Sheldrick, 1996)'
_exptl_crystal_colour yellow
_exptl_crystal_density_diffrn 1.365
_exptl_crystal_density_method 'not measured'
_exptl_crystal_description block
_exptl_crystal_F_000 1472
_exptl_crystal_size_max 0.25
_exptl_crystal_size_mid 0.20
_exptl_crystal_size_min 0.18
_refine_diff_density_max 0.162
_refine_diff_density_min -0.141
_refine_ls_extinction_method none
_refine_ls_goodness_of_fit_ref 1.003
_refine_ls_hydrogen_treatment constr
_refine_ls_matrix_type full
_refine_ls_number_parameters 227
_refine_ls_number_reflns 3518
_refine_ls_number_restraints 0
_refine_ls_restrained_S_all 1.003
_refine_ls_R_factor_all 0.1686
_refine_ls_R_factor_gt 0.0639
_refine_ls_shift/su_max 0.000
_refine_ls_shift/su_mean 0.000
_refine_ls_structure_factor_coef Fsqd
_refine_ls_weighting_details 'calc w = 1/[\s^2^(Fo^2^)+(0.0343P)^2^] where P = (Fo^2^+2Fc^2^)/3'
_refine_ls_weighting_scheme calc
_refine_ls_wR_factor_gt 0.0881
_refine_ls_wR_factor_ref 0.1104
_reflns_number_gt 1620
_reflns_number_total 3518
_reflns_threshold_expression I>2\s(I)
_cod_data_source_file dn6167.cif
_cod_data_source_block I
_cod_original_sg_symbol_H-M 'C 2/c'
_cod_database_code 2204666
_cod_database_fobs_code 2204666

loop_
_symmetry_equiv_pos_as_xyz
'x, y, z'
'-x, y, -z+1/2'
'x+1/2, y+1/2, z'
'-x+1/2, y+1/2, -z+1/2'
'-x, -y, -z'
'x, -y, z-1/2'
'-x+1/2, -y+1/2, -z'
'x+1/2, -y+1/2, z-1/2'

loop_
_atom_site_label
_atom_site_fract_x
_atom_site_fract_y
_atom_site_fract_z
_atom_site_U_iso_or_equiv
_atom_site_adp_type
_atom_site_calc_flag
_atom_site_refinement_flags
_atom_site_occupancy
_atom_site_type_symbol
S1 0.07659(4) 1.09773(12) 0.21554(4) 0.0685(3) Uani d . 1 S
F1 0.04928(9) 0.5899(3) 0.21007(11) 0.0868(6) Uani d . 1 F
O1 0.09013(9) 0.9002(4) 0.07485(11) 0.0815(8) Uani d . 1 O
N1 0.26490(11) 1.0329(4) 0.17971(13) 0.0615(8) Uani d . 1 N
N2 0.22648(12) 0.7415(4) 0.16752(13) 0.0603(7) Uani d . 1 N
N3 0.19083(10) 0.8637(3) 0.18353(11) 0.0458(6) Uani d . 1 N
N4 0.15173(10) 0.8485(3) 0.29931(12) 0.0468(6) Uani d . 1 N
H4 0.1731 0.7494 0.3026 0.056 Uiso calc R 1 H
C1 -0.11958(15) 0.6328(5) -0.0558(2) 0.1058(15) Uani d . 1 C
H1A -0.1431 0.5195 -0.0674 0.159 Uiso calc R 1 H
H1B -0.0984 0.6486 -0.0843 0.159 Uiso calc R 1 H
H1C -0.1463 0.7374 -0.0609 0.159 Uiso calc R 1 H
C2 -0.07386(16) 0.6213(5) 0.0156(2) 0.0783(12) Uani d . 1 C
C3 -0.08610(17) 0.5204(5) 0.0620(3) 0.0944(15) Uani d . 1 C
H3 -0.1232 0.4577 0.0488 0.113 Uiso calc R 1 H
C4 -0.04538(18) 0.5090(5) 0.1272(2) 0.0862(12) Uani d . 1 C
H4A -0.0544 0.4401 0.1579 0.103 Uiso calc R 1 H
C5 0.00926(15) 0.6031(5) 0.1455(2) 0.0667(9) Uani d . 1 C
C6 0.02415(14) 0.7068(4) 0.10175(18) 0.0553(8) Uani d . 1 C
C7 -0.01879(14) 0.7129(4) 0.03648(18) 0.0633(9) Uani d . 1 C
H7 -0.0098 0.7819 0.0057 0.076 Uiso calc R 1 H
C8 0.08241(13) 0.8112(4) 0.11721(17) 0.0550(9) Uani d . 1 C
C9 0.13440(12) 0.7981(4) 0.18653(13) 0.0455(8) Uani d . 1 C
H9 0.1396 0.6666 0.2003 0.055 Uiso calc R 1 H
C10 0.21377(14) 1.0334(5) 0.18929(15) 0.0594(9) Uani d . 1 C
H10 0.1964 1.1397 0.1988 0.071 Uiso calc R 1 H
C11 0.26998(14) 0.8517(5) 0.16679(15) 0.0616(9) Uani d . 1 C
H11 0.3024 0.8070 0.1579 0.074 Uiso calc R 1 H
C12 0.12127(12) 0.9122(4) 0.23828(15) 0.0461(7) Uani d . 1 C
C13 0.15375(13) 0.9225(4) 0.36031(15) 0.0450(7) Uani d . 1 C
C14 0.10248(14) 0.9824(4) 0.36840(17) 0.0566(8) Uani d . 1 C
H14 0.0645 0.9800 0.3330 0.068 Uiso calc R 1 H
C15 0.10842(17) 1.0461(4) 0.42988(19) 0.0657(10) Uani d . 1 C
H15 0.0740 1.0858 0.4358 0.079 Uiso calc R 1 H
C16 0.16399(19) 1.0517(5) 0.48202(18) 0.0746(11) Uani d . 1 C
H16 0.1675 1.0968 0.5230 0.090 Uiso calc R 1 H
C17 0.21445(17) 0.9906(5) 0.47353(18) 0.0800(11) Uani d . 1 C
H17 0.2524 0.9934 0.5090 0.096 Uiso calc R 1 H
C18 0.20939(15) 0.9254(5) 0.41325(17) 0.0656(9) Uani d . 1 C
H18 0.2439 0.8827 0.4080 0.079 Uiso calc R 1 H

loop_
_atom_site_aniso_label
_atom_site_aniso_U_11
_atom_site_aniso_U_22
_atom_site_aniso_U_33
_atom_site_aniso_U_12
_atom_site_aniso_U_13
_atom_site_aniso_U_23
S1 0.0640(6) 0.0673(6) 0.0734(6) 0.0221(5) 0.0268(5) 0.0147(5)
F1 0.0775(14) 0.0912(15) 0.0943(16) -0.0259(12) 0.0372(14) 0.0101(13)
O1 0.0552(15) 0.127(2) 0.0544(15) -0.0255(14) 0.0142(13) 0.0119(15)
N1 0.0501(17) 0.064(2) 0.073(2) -0.0166(15) 0.0282(15) -0.0122(15)
N2 0.0515(17) 0.0579(18) 0.081(2) -0.0014(15) 0.0367(16) -0.0034(15)
N3 0.0364(15) 0.0511(18) 0.0490(16) -0.0071(13) 0.0163(13) -0.0052(12)
N4 0.0430(15) 0.0476(16) 0.0512(17) 0.0097(11) 0.0206(14) 0.0001(13)
C1 0.051(2) 0.105(3) 0.124(4) -0.006(2) -0.004(3) -0.048(3)
C2 0.044(2) 0.056(3) 0.120(4) -0.0011(19) 0.017(3) -0.030(2)
C3 0.043(2) 0.059(3) 0.163(5) -0.020(2) 0.022(3) -0.024(3)
C4 0.058(3) 0.064(3) 0.140(4) -0.015(2) 0.044(3) -0.003(2)
C5 0.046(2) 0.067(2) 0.082(3) -0.0065(19) 0.020(2) -0.010(2)
C6 0.041(2) 0.056(2) 0.070(2) -0.0076(16) 0.023(2) -0.0126(18)
C7 0.041(2) 0.069(2) 0.073(3) -0.0060(17) 0.016(2) -0.0184(19)
C8 0.043(2) 0.064(2) 0.056(2) -0.0059(17) 0.0184(19) -0.0078(18)
C9 0.0356(18) 0.0497(19) 0.051(2) -0.0064(15) 0.0173(16) -0.0022(15)
C10 0.049(2) 0.060(2) 0.070(2) -0.0088(18) 0.0256(19) -0.0161(18)
C11 0.044(2) 0.077(3) 0.068(2) -0.0028(19) 0.0277(19) -0.0017(19)
C12 0.0332(17) 0.052(2) 0.053(2) -0.0028(15) 0.0178(16) 0.0004(17)
C13 0.0443(19) 0.0413(18) 0.053(2) 0.0035(15) 0.0228(17) 0.0039(16)
C14 0.050(2) 0.054(2) 0.069(2) 0.0027(16) 0.0280(18) 0.0023(17)
C15 0.076(3) 0.062(2) 0.079(3) 0.0063(19) 0.052(2) -0.002(2)
C16 0.097(3) 0.076(3) 0.059(3) -0.003(2) 0.040(3) -0.007(2)
C17 0.070(3) 0.107(3) 0.056(3) 0.001(2) 0.018(2) -0.004(2)
C18 0.049(2) 0.091(3) 0.058(2) 0.0124(18) 0.0230(19) 0.001(2)

loop_
_atom_type_symbol
_atom_type_description
_atom_type_scat_dispersion_real
_atom_type_scat_dispersion_imag
_atom_type_scat_source
C C 0.0033 0.0016 'International Tables Vol C Tables 4.2.6.8 and 6.1.1.4'
H H 0.0000 0.0000 'International Tables Vol C Tables 4.2.6.8 and 6.1.1.4'
N N 0.0061 0.0033 'International Tables Vol C Tables 4.2.6.8 and 6.1.1.4'
O O 0.0106 0.0060 'International Tables Vol C Tables 4.2.6.8 and 6.1.1.4'
F F 0.0171 0.0103 'International Tables Vol C Tables 4.2.6.8 and 6.1.1.4'
S S 0.1246 0.1234 'International Tables Vol C Tables 4.2.6.8 and 6.1.1.4'

loop_
_geom_angle_atom_site_label_1
_geom_angle_atom_site_label_2
_geom_angle_atom_site_label_3
_geom_angle
_geom_angle_publ_flag
C10 N1 C11 101.8(3) y
C11 N2 N3 101.7(2) y
C10 N3 N2 109.5(2) y
C10 N3 C9 130.6(3) y
N2 N3 C9 119.7(2) y
C12 N4 C13 128.7(2) y
C12 N4 H4 115.7 y
C13 N4 H4 115.7 y
C2 C1 H1A 109.5 ?
C2 C1 H1B 109.5 ?
H1A C1 H1B 109.5 ?
C2 C1 H1C 109.5 ?
H1A C1 H1C 109.5 ?
H1B C1 H1C 109.5 ?
C7 C2 C3 117.6(4) ?
C7 C2 C1 121.2(4) ?
C3 C2 C1 121.3(4) ?
C2 C3 C4 122.3(4) ?
C2 C3 H3 118.9 ?
C4 C3 H3 118.9 ?
C3 C4 C5 117.8(4) ?
C3 C4 H4A 121.1 ?
C5 C4 H4A 121.1 ?
F1 C5 C6 119.9(3) ?
F1 C5 C4 117.2(4) ?
C6 C5 C4 122.8(4) ?
C5 C6 C7 116.8(3) ?
C5 C6 C8 126.3(3) ?
C7 C6 C8 117.0(3) ?
C2 C7 C6 122.8(4) ?
C2 C7 H7 118.6 ?
C6 C7 H7 118.6 ?
O1 C8 C6 120.5(3) ?
O1 C8 C9 119.2(3) ?
C6 C8 C9 120.3(3) ?
N3 C9 C12 109.5(2) ?
N3 C9 C8 109.3(2) ?
C12 C9 C8 112.4(2) ?
N3 C9 H9 108.5 ?
C12 C9 H9 108.5 ?
C8 C9 H9 108.5 ?
N3 C10 N1 111.0(3) ?
N3 C10 H10 124.5 ?
N1 C10 H10 124.5 ?
N2 C11 N1 115.9(3) ?
N2 C11 H11 122.1 ?
N1 C11 H11 122.1 ?
N4 C12 C9 112.2(2) ?
N4 C12 S1 127.5(2) ?
C9 C12 S1 120.2(2) ?
C18 C13 C14 119.7(3) ?
C18 C13 N4 117.3(3) ?
C14 C13 N4 122.9(3) ?
C13 C14 C15 118.9(3) ?
C13 C14 H14 120.5 ?
C15 C14 H14 120.5 ?
C16 C15 C14 121.1(3) ?
C16 C15 H15 119.5 ?
C14 C15 H15 119.5 ?
C15 C16 C17 119.5(3) ?
C15 C16 H16 120.3 ?
C17 C16 H16 120.3 ?
C18 C17 C16 120.3(4) ?
C18 C17 H17 119.8 ?
C16 C17 H17 119.8 ?
C17 C18 C13 120.5(3) ?
C17 C18 H18 119.8 ?
C13 C18 H18 119.8 ?

loop_
_geom_bond_atom_site_label_1
_geom_bond_atom_site_label_2
_geom_bond_distance
_geom_bond_publ_flag
S1 C12 1.650(3) y
F1 C5 1.361(4) y
O1 C8 1.203(3) y
N1 C10 1.323(3) y
N1 C11 1.341(3) y
N2 C11 1.311(3) y
N2 N3 1.362(3) y
N3 C10 1.316(3) y
N3 C9 1.456(3) y
N4 C12 1.325(3) y
N4 C13 1.427(3) y
N4 H4 0.8600 ?
C1 C2 1.513(5) ?
C1 H1A 0.9600 ?
C1 H1B 0.9600 ?
C1 H1C 0.9600 ?
C2 C7 1.375(4) ?
C2 C3 1.375(5) ?
C3 C4 1.377(5) ?
C3 H3 0.9300 ?
C4 C5 1.379(4) ?
C4 H4A 0.9300 ?
C5 C6 1.372(4) ?
C6 C7 1.392(4) ?
C6 C8 1.495(4) ?
C7 H7 0.9300 ?
C8 C9 1.536(4) ?
C9 C12 1.533(4) ?
C9 H9 0.9800 ?
C10 H10 0.9300 ?
C11 H11 0.9300 ?
C13 C18 1.373(4) ?
C13 C14 1.377(4) ?
C14 C15 1.381(4) ?
C14 H14 0.9300 ?
C15 C16 1.364(4) ?
C15 H15 0.9300 ?
C16 C17 1.366(4) ?
C16 H16 0.9300 ?
C17 C18 1.366(4) ?
C17 H17 0.9300 ?
C18 H18 0.9300 ?

loop_
_geom_hbond_atom_site_label_D
_geom_hbond_atom_site_label_H
_geom_hbond_atom_site_label_A
_geom_hbond_site_symmetry_A
_geom_hbond_distance_DH
_geom_hbond_distance_HA
_geom_hbond_distance_DA
_geom_hbond_angle_DHA
N4 H4 N1 4_545 0.86 2.07 2.922(3) 172

loop_
_geom_torsion_atom_site_label_1
_geom_torsion_atom_site_label_2
_geom_torsion_atom_site_label_3
_geom_torsion_atom_site_label_4
_geom_torsion
_geom_torsion_publ_flag
C14 C13 N4 C12 44.3(4) y
N2 N3 C9 C12 149.4(2) y
N2 N3 C9 C8 -87.1(3) y
N3 C9 C8 C6 163.4(2) y
